data_4517793
loop_
_publ_author_name
'Yang, Zhiwen'
'Zhan, Yingying'
'Qiu, Zhipeng'
'Zeng, Jiajie'
'Guo, Jingjing'
'Hu, Sheng'
'Zhao, Zujin'
'Li, Xianwei'
'Ji, Shaomin'
'Huo, Yanping'
'Su, Shi-Jian'

_publ_section_title
;
 Stimuli-Responsive Aggregation-Induced Delayed Fluorescence Emitters
 Featuring the Asymmetric D-A Structure with a Novel Diarylketone Acceptor
 Toward Efficient OLEDs with Negligible Efficiency Roll-Off.
;
_journal_name_full 'ACS applied materials &amp; interfaces'
_journal_paper_doi 10.1021/acsami.0c07612
_journal_year 2020
_chemical_formula_moiety 'C32 H21 N3 O2'
_chemical_formula_sum 'C32 H21 N3 O2'
_chemical_formula_weight 479.52
_space_group_crystal_system triclinic
_space_group_IT_number 2
_space_group_name_Hall '-P 1'
_space_group_name_H-M_alt 'P -1'
_atom_sites_solution_hydrogens geom
_atom_sites_solution_primary dual
_audit_creation_date 2019-06-23
_audit_creation_method
;
Olex2 1.2
(compiled 2018.05.29 svn.r3508 for OlexSys, GUI svn.r5506)
;
_cell_angle_alpha 82.122(4)
_cell_angle_beta 76.998(4)
_cell_angle_gamma 71.554(4)
_cell_formula_units_Z 2
_cell_length_a 8.6536(4)
_cell_length_b 9.1304(4)
_cell_length_c 15.3764(7)
_cell_measurement_reflns_used 3143
_cell_measurement_temperature 100.00(10)
_cell_measurement_theta_max 73.1220
_cell_measurement_theta_min 2.9250
_cell_volume 1120.08(9)
_computing_cell_refinement 'CrysAlisPro 1.171.38.43f (Rigaku OD, 2015)'
_computing_data_collection 'CrysAlisPro 1.171.38.43f (Rigaku OD, 2015)'
_computing_data_reduction 'CrysAlisPro 1.171.38.43f (Rigaku OD, 2015)'
_computing_molecular_graphics 'Olex2 (Dolomanov et al., 2009)'
_computing_publication_material 'Olex2 (Dolomanov et al., 2009)'
_computing_structure_refinement 'ShelXL (Sheldrick, 2015)'
_computing_structure_solution 'ShelXT (Sheldrick, 2015)'
_diffrn_ambient_environment N~2~
_diffrn_ambient_temperature 100.00(10)
_diffrn_detector 'CCD plate'
_diffrn_detector_area_resol_mean 5.2684
_diffrn_detector_type AtlasS2
_diffrn_measured_fraction_theta_full 0.999
_diffrn_measured_fraction_theta_max 0.963
_diffrn_measurement_details
;
List of Runs (angles in degrees, time in seconds):

  # Type    Start    End  Width  t~exp~   \w     \q     \k     \f   Frames
--------------------------------------------------------------------------
  1  \w    -61.00  27.00   1.00    1.00    --  -41.11  57.00  60.00   88
  2  \w    -31.00  69.00   1.00    1.00    --   41.11 -57.00 150.00  100
  3  \w      6.00  67.00   1.00    1.00    --   41.11 -99.00 120.00   61
  4  \w     26.00  69.00   1.00    1.00    --  106.95 -95.00   0.00   43
  5  \w     82.00 109.00   1.00    1.00    --  106.95 -95.00 -90.00   27
  6  \w     94.00 122.00   1.00    1.00    --  106.95 -30.00-150.00   28
  7  \w     72.00 140.00   1.00    1.00    --  106.95 -77.00-180.00   68
  8  \w     42.00  69.00   1.00    1.00    --  106.95 -30.00-150.00   27
  9  \w     40.00 100.00   1.00    1.00    --  106.95 -95.00-180.00   60
 10  \w     31.00 130.00   1.00    1.00    --  106.95 -30.00 -60.00   99
 11  \w     91.00 171.00   1.00    1.00    --  106.95  61.00 -60.00   80
 12  \w     94.00 173.00   1.00    1.00    --  106.95 125.00-120.00   79
 13  \w     84.00 111.00   1.00    1.00    --  106.95  30.00 120.00   27
 14  \w    140.00 168.00   1.00    1.00    --  106.95 125.00 150.00   28
 15  \w     98.00 123.00   1.00    1.00    --  106.95 125.00 150.00   25
 16  \w     42.00 130.00   1.00    1.00    --  106.95 -30.00 120.00   88
 17  \w     50.00 119.00   1.00    1.00    --  106.95-125.00 120.00   69
 18  \w   -112.00 -13.00   1.00    1.00    --  -41.11 -57.00 -90.00   99
;
_diffrn_measurement_device 'four-circle diffractometer'
_diffrn_measurement_device_type 'SuperNova, Dual, Cu at zero, AtlasS2'
_diffrn_measurement_method '\w scans'
_diffrn_orient_matrix_type 'CrysAlisPro convention (1999,Acta A55,543-557)'
_diffrn_orient_matrix_UB_11 0.1734641000
_diffrn_orient_matrix_UB_12 -0.1143342000
_diffrn_orient_matrix_UB_13 0.0032511000
_diffrn_orient_matrix_UB_21 -0.0447161000
_diffrn_orient_matrix_UB_22 -0.0136481000
_diffrn_orient_matrix_UB_23 0.1029798000
_diffrn_orient_matrix_UB_31 -0.0670555000
_diffrn_orient_matrix_UB_32 -0.1361620000
_diffrn_orient_matrix_UB_33 -0.0034298000
_diffrn_radiation_monochromator mirror
_diffrn_radiation_probe x-ray
_diffrn_radiation_type CuK\a
_diffrn_radiation_wavelength 1.54184
_diffrn_reflns_av_R_equivalents 0.0256
_diffrn_reflns_av_unetI/netI 0.0377
_diffrn_reflns_Laue_measured_fraction_full 0.999
_diffrn_reflns_Laue_measured_fraction_max 0.963
_diffrn_reflns_limit_h_max 9
_diffrn_reflns_limit_h_min -10
_diffrn_reflns_limit_k_max 8
_diffrn_reflns_limit_k_min -11
_diffrn_reflns_limit_l_max 17
_diffrn_reflns_limit_l_min -19
_diffrn_reflns_number 7493
_diffrn_reflns_point_group_measured_fraction_full 0.999
_diffrn_reflns_point_group_measured_fraction_max 0.963
_diffrn_reflns_theta_full 67.684
_diffrn_reflns_theta_max 73.482
_diffrn_reflns_theta_min 2.957
_diffrn_source 'micro-focus sealed X-ray tube'
_diffrn_source_type 'SuperNova (Cu) X-ray Source'
_exptl_absorpt_coefficient_mu 0.717
_exptl_absorpt_correction_T_max 1.00000
_exptl_absorpt_correction_T_min 0.94183
_exptl_absorpt_correction_type multi-scan
_exptl_absorpt_process_details
;
CrysAlisPro 1.171.38.43f (Rigaku Oxford Diffraction, 2015)
Empirical absorption correction using spherical harmonics,
 implemented in SCALE3 ABSPACK scaling algorithm.
;
_exptl_crystal_colour red
_exptl_crystal_colour_primary red
_exptl_crystal_density_diffrn 1.422
_exptl_crystal_description block
_exptl_crystal_F_000 500
_exptl_crystal_size_max 0.12
_exptl_crystal_size_mid 0.11
_exptl_crystal_size_min 0.1
_refine_diff_density_max 0.685
_refine_diff_density_min -0.265
_refine_diff_density_rms 0.056
_refine_ls_extinction_method none
_refine_ls_goodness_of_fit_ref 1.035
_refine_ls_hydrogen_treatment constr
_refine_ls_matrix_type full
_refine_ls_number_parameters 334
_refine_ls_number_reflns 4343
_refine_ls_number_restraints 0
_refine_ls_restrained_S_all 1.035
_refine_ls_R_factor_all 0.0652
_refine_ls_R_factor_gt 0.0539
_refine_ls_shift/su_max 0.000
_refine_ls_shift/su_mean 0.000
_refine_ls_structure_factor_coef Fsqd
_refine_ls_weighting_details 'w=1/[\s^2^(Fo^2^)+(0.0835P)^2^+0.6425P] where P=(Fo^2^+2Fc^2^)/3'
_refine_ls_weighting_scheme calc
_refine_ls_wR_factor_gt 0.1469
_refine_ls_wR_factor_ref 0.1590
_reflns_Friedel_coverage 0.000
_reflns_number_gt 3550
_reflns_number_total 4343
_reflns_threshold_expression 'I > 2\s(I)'
_cod_data_source_file am0c07612_si_007.cif
_cod_data_source_block zy0621
_cod_database_code 4517793
_shelx_shelxl_version_number 2018/3
_shelx_space_group_comment
;
The symmetry employed for this shelxl refinement is uniquely defined
by the following loop, which should always be used as a source of
symmetry information in preference to the above space-group names.
They are only intended as comments.
;
_reflns_odcompleteness_completeness 99.97
_reflns_odcompleteness_iscentric 1
_reflns_odcompleteness_theta 66.97
_olex2_refinement_description
;
1. Fixed Uiso
 At 1.2 times of:
  All C(H) groups
2.a Aromatic/amide H refined with riding coordinates:
 C32(H32), C6(H6), C9(H9), C16(H16), C30(H30), C17(H17), C24(H24), C5(H5),
 C29(H29), C20(H20), C25(H25), C3(H3), C13(H13), C4(H4), C19(H19), C31(H31),
 C23(H23), C12(H12), C22(H22), C11(H11), C10(H10)
;
_olex2_submission_special_instructions 'No special instructions were received'
_oxdiff_exptl_absorpt_empirical_details
;
Empirical correction (ABSPACK) includes:
- Absorption correction using spherical harmonics
- Frame scaling
;
_oxdiff_exptl_absorpt_empirical_full_max 1.183
_oxdiff_exptl_absorpt_empirical_full_min 0.886

loop_
_space_group_symop_operation_xyz
'x, y, z'
'-x, -y, -z'

loop_
_atom_site_label
_atom_site_type_symbol
_atom_site_fract_x
_atom_site_fract_y
_atom_site_fract_z
_atom_site_U_iso_or_equiv
_atom_site_adp_type
_atom_site_occupancy
_atom_site_site_symmetry_order
_atom_site_calc_flag
_atom_site_refinement_flags_posn
_atom_site_refinement_flags_adp
_atom_site_refinement_flags_occupancy
_atom_site_disorder_assembly
_atom_site_disorder_group
O1 O 0.04271(18) 0.73272(18) 0.63197(10) 0.0324(4) Uani 1 1 d . . . . .
O2 O 0.2955(2) -0.02022(17) 1.08040(10) 0.0328(4) Uani 1 1 d . . . . .
N1 N 0.4993(2) 0.79057(18) 0.48265(11) 0.0219(4) Uani 1 1 d . . . . .
N2 N 0.4463(2) 0.73865(19) 0.63174(11) 0.0247(4) Uani 1 1 d . . . . .
N3 N 0.2523(2) 0.2212(2) 0.94359(12) 0.0280(4) Uani 1 1 d . . . . .
C32 C 0.3742(3) 0.1306(2) 1.16429(13) 0.0257(4) Uani 1 1 d . . . . .
H32 H 0.385714 0.049190 1.208257 0.031 Uiso 1 1 calc R . . . .
C6 C 0.6969(3) 0.8164(2) 0.56320(14) 0.0242(4) Uani 1 1 d . . . . .
H6 H 0.731923 0.812774 0.616579 0.029 Uiso 1 1 calc R . . . .
C9 C 0.2229(2) 0.5990(2) 0.43571(14) 0.0244(4) Uani 1 1 d . . . . .
H9 H 0.238667 0.525006 0.483465 0.029 Uiso 1 1 calc R . . . .
C8 C 0.2692(2) 0.7318(2) 0.43290(13) 0.0234(4) Uani 1 1 d . . . . .
C28 C 0.3038(2) 0.2397(2) 1.02052(13) 0.0228(4) Uani 1 1 d . . . . .
C15 C 0.2054(2) 0.5639(2) 0.73016(13) 0.0225(4) Uani 1 1 d . . . . .
C7 C 0.5504(2) 0.7827(2) 0.56354(13) 0.0229(4) Uani 1 1 d . . . . .
C2 C 0.3255(2) 0.7186(2) 0.59451(13) 0.0230(4) Uani 1 1 d . . . . .
C16 C 0.0652(3) 0.5494(2) 0.79236(13) 0.0245(4) Uani 1 1 d . . . . .
H16 H -0.039377 0.614312 0.785920 0.029 Uiso 1 1 calc R . . . .
C18 C 0.2373(3) 0.3397(2) 0.87253(13) 0.0243(4) Uani 1 1 d . . . . .
C30 C 0.3847(2) 0.3920(3) 1.10965(13) 0.0261(4) Uani 1 1 d . . . . .
H30 H 0.402103 0.484406 1.117396 0.031 Uiso 1 1 calc R . . . .
C21 C 0.2251(2) 0.0801(2) 0.93453(13) 0.0234(4) Uani 1 1 d . . . . .
C17 C 0.0817(3) 0.4374(2) 0.86447(14) 0.0257(4) Uani 1 1 d . . . . .
H17 H -0.011420 0.428926 0.906565 0.031 Uiso 1 1 calc R . . . .
C1 C 0.3529(2) 0.7498(2) 0.50253(13) 0.0225(4) Uani 1 1 d . . . . .
C24 C 0.1661(3) -0.2004(2) 0.92233(15) 0.0305(5) Uani 1 1 d . . . . .
H24 H 0.144699 -0.292781 0.918860 0.037 Uiso 1 1 calc R . . . .
C5 C 0.7892(2) 0.8550(2) 0.48311(14) 0.0267(4) Uani 1 1 d . . . . .
H5 H 0.888475 0.875257 0.481885 0.032 Uiso 1 1 calc R . . . .
C14 C 0.1800(3) 0.6774(2) 0.65074(13) 0.0237(4) Uani 1 1 d . . . . .
C29 C 0.3354(2) 0.3744(2) 1.03331(14) 0.0262(4) Uani 1 1 d . . . . .
H29 H 0.322816 0.455347 0.989074 0.031 Uiso 1 1 calc R . . . .
C20 C 0.3625(3) 0.4675(2) 0.74126(13) 0.0248(4) Uani 1 1 d . . . . .
H20 H 0.456591 0.478630 0.701016 0.030 Uiso 1 1 calc R . . . .
C25 C 0.2164(3) -0.1733(2) 0.99882(14) 0.0278(4) Uani 1 1 d . . . . .
H25 H 0.229886 -0.249175 1.045793 0.033 Uiso 1 1 calc R . . . .
C27 C 0.3240(2) 0.1189(2) 1.08773(13) 0.0250(4) Uani 1 1 d . . . . .
C26 C 0.2450(3) -0.0362(2) 1.00374(13) 0.0254(4) Uani 1 1 d . . . . .
C3 C 0.5916(3) 0.8304(2) 0.40248(13) 0.0269(4) Uani 1 1 d . . . . .
H3 H 0.556931 0.834081 0.348985 0.032 Uiso 1 1 calc R . . . .
C13 C 0.2372(3) 0.8451(2) 0.36290(13) 0.0259(4) Uani 1 1 d . . . . .
H13 H 0.261808 0.937376 0.362040 0.031 Uiso 1 1 calc R . . . .
C4 C 0.7321(3) 0.8638(3) 0.40259(14) 0.0293(5) Uani 1 1 d . . . . .
H4 H 0.792885 0.893190 0.348838 0.035 Uiso 1 1 calc R . . . .
C19 C 0.3785(3) 0.3546(2) 0.81253(14) 0.0260(4) Uani 1 1 d . . . . .
H19 H 0.482825 0.290037 0.819704 0.031 Uiso 1 1 calc R . . . .
C31 C 0.4084(3) 0.2677(3) 1.17580(13) 0.0277(4) Uani 1 1 d . . . . .
H31 H 0.446156 0.275901 1.226462 0.033 Uiso 1 1 calc R . . . .
C23 C 0.1498(3) -0.0863(3) 0.85311(14) 0.0289(5) Uani 1 1 d . . . . .
H23 H 0.119129 -0.102891 0.801936 0.035 Uiso 1 1 calc R . . . .
C12 C 0.1687(3) 0.8205(3) 0.29433(14) 0.0296(5) Uani 1 1 d . . . . .
H12 H 0.149517 0.895931 0.247566 0.036 Uiso 1 1 calc R . . . .
C22 C 0.1787(3) 0.0522(2) 0.85906(14) 0.0262(4) Uani 1 1 d . . . . .
H22 H 0.166749 0.127766 0.811852 0.031 Uiso 1 1 calc R . . . .
C11 C 0.1295(3) 0.6868(3) 0.29517(15) 0.0318(5) Uani 1 1 d . . . . .
H11 H 0.087600 0.669774 0.248060 0.038 Uiso 1 1 calc R . . . .
C10 C 0.1524(3) 0.5752(2) 0.36696(15) 0.0304(5) Uani 1 1 d . . . . .
H10 H 0.121157 0.486038 0.369168 0.036 Uiso 1 1 calc R . . . .

loop_
_atom_site_aniso_label
_atom_site_aniso_U_11
_atom_site_aniso_U_22
_atom_site_aniso_U_33
_atom_site_aniso_U_23
_atom_site_aniso_U_13
_atom_site_aniso_U_12
O1 0.0283(8) 0.0399(9) 0.0297(8) 0.0085(6) -0.0115(6) -0.0115(7)
O2 0.0517(10) 0.0284(8) 0.0244(8) 0.0059(6) -0.0156(7) -0.0176(7)
N1 0.0241(8) 0.0216(8) 0.0217(8) 0.0004(6) -0.0071(7) -0.0080(6)
N2 0.0282(9) 0.0262(8) 0.0232(9) 0.0023(7) -0.0103(7) -0.0107(7)
N3 0.0419(10) 0.0272(9) 0.0222(9) 0.0051(7) -0.0146(8) -0.0175(8)
C32 0.0285(10) 0.0295(10) 0.0169(9) 0.0032(8) -0.0079(8) -0.0051(8)
C6 0.0300(10) 0.0210(9) 0.0249(10) 0.0011(7) -0.0134(8) -0.0075(8)
C9 0.0259(10) 0.0223(10) 0.0248(10) 0.0004(7) -0.0094(8) -0.0047(8)
C8 0.0230(9) 0.0288(10) 0.0192(9) -0.0019(8) -0.0060(7) -0.0074(8)
C28 0.0223(9) 0.0285(10) 0.0186(9) 0.0004(8) -0.0062(7) -0.0082(8)
C15 0.0281(10) 0.0234(9) 0.0206(9) -0.0012(7) -0.0098(8) -0.0106(8)
C7 0.0265(10) 0.0218(9) 0.0205(9) 0.0011(7) -0.0094(8) -0.0052(7)
C2 0.0257(10) 0.0214(9) 0.0239(10) 0.0010(7) -0.0094(8) -0.0077(8)
C16 0.0268(10) 0.0259(10) 0.0237(10) -0.0010(8) -0.0089(8) -0.0093(8)
C18 0.0356(11) 0.0235(10) 0.0194(9) 0.0030(7) -0.0115(8) -0.0143(8)
C30 0.0244(10) 0.0340(11) 0.0248(10) -0.0052(8) -0.0050(8) -0.0141(8)
C21 0.0246(9) 0.0240(10) 0.0225(10) -0.0007(8) -0.0053(8) -0.0084(8)
C17 0.0273(10) 0.0294(10) 0.0244(10) -0.0009(8) -0.0059(8) -0.0138(8)
C1 0.0249(9) 0.0204(9) 0.0240(10) 0.0004(7) -0.0091(8) -0.0070(7)
C24 0.0339(11) 0.0208(10) 0.0376(12) -0.0028(8) -0.0065(9) -0.0093(8)
C5 0.0213(9) 0.0283(10) 0.0314(11) -0.0013(8) -0.0070(8) -0.0077(8)
C14 0.0297(10) 0.0242(10) 0.0212(10) -0.0009(7) -0.0101(8) -0.0099(8)
C29 0.0274(10) 0.0293(11) 0.0240(10) 0.0004(8) -0.0057(8) -0.0116(8)
C20 0.0274(10) 0.0269(10) 0.0212(10) 0.0012(8) -0.0053(8) -0.0102(8)
C25 0.0304(11) 0.0245(10) 0.0258(10) 0.0028(8) -0.0039(8) -0.0075(8)
C27 0.0265(10) 0.0265(10) 0.0231(10) 0.0015(8) -0.0057(8) -0.0098(8)
C26 0.0292(10) 0.0277(10) 0.0195(10) -0.0008(8) -0.0060(8) -0.0080(8)
C3 0.0315(11) 0.0303(11) 0.0192(10) 0.0000(8) -0.0055(8) -0.0099(8)
C13 0.0301(10) 0.0292(10) 0.0218(10) 0.0023(8) -0.0069(8) -0.0138(8)
C4 0.0266(10) 0.0333(11) 0.0248(11) 0.0003(8) -0.0018(8) -0.0077(8)
C19 0.0295(10) 0.0255(10) 0.0248(10) -0.0006(8) -0.0084(8) -0.0090(8)
C31 0.0292(10) 0.0386(12) 0.0193(10) -0.0017(8) -0.0087(8) -0.0130(9)
C23 0.0299(10) 0.0310(11) 0.0281(11) -0.0086(8) -0.0110(9) -0.0057(8)
C12 0.0281(10) 0.0398(12) 0.0209(10) 0.0057(8) -0.0091(8) -0.0103(9)
C22 0.0291(10) 0.0264(10) 0.0229(10) 0.0011(8) -0.0091(8) -0.0065(8)
C11 0.0279(11) 0.0394(12) 0.0306(11) -0.0127(9) -0.0148(9) -0.0029(9)
C10 0.0310(11) 0.0246(10) 0.0401(12) -0.0058(9) -0.0133(9) -0.0086(8)

loop_
_atom_type_symbol
_atom_type_description
_atom_type_scat_dispersion_real
_atom_type_scat_dispersion_imag
_atom_type_scat_source
C C 0.0181 0.0091 'International Tables Vol C Tables 4.2.6.8 and 6.1.1.4'
H H 0.0000 0.0000 'International Tables Vol C Tables 4.2.6.8 and 6.1.1.4'
N N 0.0311 0.0180 'International Tables Vol C Tables 4.2.6.8 and 6.1.1.4'
O O 0.0492 0.0322 'International Tables Vol C Tables 4.2.6.8 and 6.1.1.4'

loop_
_geom_angle_atom_site_label_1
_geom_angle_atom_site_label_2
_geom_angle_atom_site_label_3
_geom_angle
_geom_angle_site_symmetry_1
_geom_angle_site_symmetry_3
_geom_angle_publ_flag
C26 O2 C27 117.70(16) . . ?
C1 N1 C7 107.00(16) . . ?
C3 N1 C7 121.16(17) . . ?
C3 N1 C1 131.83(17) . . ?
C7 N2 C2 105.16(16) . . ?
C28 N3 C18 120.58(16) . . ?
C28 N3 C21 119.36(17) . . ?
C21 N3 C18 119.95(16) . . ?
C27 C32 H32 120.3 . . ?
C27 C32 C31 119.38(19) . . ?
C31 C32 H32 120.3 . . ?
C7 C6 H6 120.3 . . ?
C5 C6 H6 120.3 . . ?
C5 C6 C7 119.39(18) . . ?
C8 C9 H9 119.8 . . ?
C8 C9 C10 120.50(19) . . ?
C10 C9 H9 119.8 . . ?
C9 C8 C1 119.60(18) . . ?
C9 C8 C13 118.91(18) . . ?
C13 C8 C1 121.48(18) . . ?
C29 C28 N3 122.48(18) . . ?
C29 C28 C27 118.14(18) . . ?
C27 C28 N3 119.37(18) . . ?
C16 C15 C14 118.05(17) . . ?
C16 C15 C20 119.46(18) . . ?
C20 C15 C14 122.40(18) . . ?
N2 C7 N1 111.27(17) . . ?
N2 C7 C6 129.42(18) . . ?
C6 C7 N1 119.29(18) . . ?
N2 C2 C1 112.22(17) . . ?
N2 C2 C14 121.33(17) . . ?
C1 C2 C14 126.34(17) . . ?
C15 C16 H16 119.9 . . ?
C15 C16 C17 120.19(19) . . ?
C17 C16 H16 119.9 . . ?
C17 C18 N3 119.18(19) . . ?
C17 C18 C19 121.15(18) . . ?
C19 C18 N3 119.66(18) . . ?
C29 C30 H30 120.4 . . ?
C29 C30 C31 119.12(19) . . ?
C31 C30 H30 120.4 . . ?
C26 C21 N3 119.16(18) . . ?
C22 C21 N3 122.45(18) . . ?
C22 C21 C26 118.38(18) . . ?
C16 C17 H17 120.3 . . ?
C18 C17 C16 119.46(19) . . ?
C18 C17 H17 120.3 . . ?
N1 C1 C8 122.69(17) . . ?
C2 C1 N1 104.34(16) . . ?
C2 C1 C8 132.63(18) . . ?
C25 C24 H24 120.8 . . ?
C23 C24 H24 120.8 . . ?
C23 C24 C25 118.44(19) . . ?
C6 C5 H5 120.2 . . ?
C6 C5 C4 119.64(19) . . ?
C4 C5 H5 120.2 . . ?
O1 C14 C15 120.55(18) . . ?
O1 C14 C2 120.72(18) . . ?
C2 C14 C15 118.72(17) . . ?
C28 C29 H29 119.0 . . ?
C30 C29 C28 122.05(19) . . ?
C30 C29 H29 119.0 . . ?
C15 C20 H20 119.9 . . ?
C19 C20 C15 120.27(19) . . ?
C19 C20 H20 119.9 . . ?
C24 C25 H25 119.9 . . ?
C26 C25 C24 120.23(19) . . ?
C26 C25 H25 119.9 . . ?
O2 C27 C28 121.99(18) . . ?
C32 C27 O2 116.15(18) . . ?
C32 C27 C28 121.86(19) . . ?
O2 C26 C21 122.38(18) . . ?
C25 C26 O2 116.38(18) . . ?
C25 C26 C21 121.23(19) . . ?
N1 C3 H3 120.3 . . ?
C4 C3 N1 119.31(19) . . ?
C4 C3 H3 120.3 . . ?
C8 C13 H13 119.8 . . ?
C12 C13 C8 120.37(19) . . ?
C12 C13 H13 119.8 . . ?
C5 C4 H4 119.4 . . ?
C3 C4 C5 121.19(19) . . ?
C3 C4 H4 119.4 . . ?
C18 C19 C20 119.39(19) . . ?
C18 C19 H19 120.3 . . ?
C20 C19 H19 120.3 . . ?
C32 C31 H31 120.3 . . ?
C30 C31 C32 119.41(18) . . ?
C30 C31 H31 120.3 . . ?
C24 C23 H23 119.6 . . ?
C22 C23 C24 120.74(19) . . ?
C22 C23 H23 119.6 . . ?
C13 C12 H12 119.7 . . ?
C11 C12 C13 120.64(19) . . ?
C11 C12 H12 119.7 . . ?
C21 C22 H22 119.5 . . ?
C23 C22 C21 120.95(19) . . ?
C23 C22 H22 119.5 . . ?
C12 C11 H11 120.0 . . ?
C12 C11 C10 119.95(19) . . ?
C10 C11 H11 120.0 . . ?
C9 C10 H10 120.3 . . ?
C11 C10 C9 119.48(19) . . ?
C11 C10 H10 120.3 . . ?

loop_
_geom_bond_atom_site_label_1
_geom_bond_atom_site_label_2
_geom_bond_distance
_geom_bond_site_symmetry_2
_geom_bond_publ_flag
O1 C14 1.218(2) . ?
O2 C27 1.392(3) . ?
O2 C26 1.386(2) . ?
N1 C7 1.397(2) . ?
N1 C1 1.390(2) . ?
N1 C3 1.381(3) . ?
N2 C7 1.327(3) . ?
N2 C2 1.369(2) . ?
N3 C28 1.402(3) . ?
N3 C18 1.425(2) . ?
N3 C21 1.411(3) . ?
C32 H32 0.9300 . ?
C32 C27 1.371(3) . ?
C32 C31 1.416(3) . ?
C6 H6 0.9300 . ?
C6 C7 1.395(3) . ?
C6 C5 1.377(3) . ?
C9 H9 0.9300 . ?
C9 C8 1.385(3) . ?
C9 C10 1.405(3) . ?
C8 C1 1.473(3) . ?
C8 C13 1.397(3) . ?
C28 C29 1.389(3) . ?
C28 C27 1.400(3) . ?
C15 C16 1.396(3) . ?
C15 C14 1.498(3) . ?
C15 C20 1.399(3) . ?
C2 C1 1.385(3) . ?
C2 C14 1.481(3) . ?
C16 H16 0.9300 . ?
C16 C17 1.401(3) . ?
C18 C17 1.382(3) . ?
C18 C19 1.388(3) . ?
C30 H30 0.9300 . ?
C30 C29 1.381(3) . ?
C30 C31 1.412(3) . ?
C21 C26 1.395(3) . ?
C21 C22 1.389(3) . ?
C17 H17 0.9300 . ?
C24 H24 0.9300 . ?
C24 C25 1.418(3) . ?
C24 C23 1.381(3) . ?
C5 H5 0.9300 . ?
C5 C4 1.417(3) . ?
C29 H29 0.9300 . ?
C20 H20 0.9300 . ?
C20 C19 1.397(3) . ?
C25 H25 0.9300 . ?
C25 C26 1.366(3) . ?
C3 H3 0.9300 . ?
C3 C4 1.344(3) . ?
C13 H13 0.9300 . ?
C13 C12 1.395(3) . ?
C4 H4 0.9300 . ?
C19 H19 0.9300 . ?
C31 H31 0.9300 . ?
C23 H23 0.9300 . ?
C23 C22 1.383(3) . ?
C12 H12 0.9300 . ?
C12 C11 1.364(3) . ?
C22 H22 0.9300 . ?
C11 H11 0.9300 . ?
C11 C10 1.399(3) . ?
C10 H10 0.9300 . ?
